data_4115441
loop_
_publ_author_name
'Shin Aoki'
'Hiroki Kawatani'
'Teruhiro Goto'
'Eiichi Kimura'
'Motoo Shiro'

_publ_contact_author_email ' ekimura@hiroshima-u.ac.jp '
_publ_contact_author_fax ' +81-82-257-5324 '
_publ_contact_author_name ' Eiichi Kimura '
_publ_contact_author_phone ' +81-82-257-5320'
_publ_section_title
;
 A Double-Functionalized Cyclen with Carbamoyl and Dansyl Groups (Cyclen =
 1,4,7,10-Tetraazacyclododecane): A Selective Fluorescent Probe for Y3+
 and La3+
;
_journal_name_full 'Journal of the American Chemical Society'
_journal_page_first 1123
_journal_page_last 1132
_journal_paper_doi 10.1021/ja0033786
_journal_volume 123
_journal_year 2001
_chemical_formula_moiety 'C28 H45 N9 O5 S Zn 2+, (N O3 1-)2, (H2 O)3'
_chemical_formula_sum 'C28 H51 N11 O14 S Zn'
_chemical_formula_weight 863.22
_space_group_IT_number 15
_symmetry_cell_setting monoclinic
_symmetry_Int_Tables_number 15
_symmetry_space_group_name_Hall '-C 2yc'
_symmetry_space_group_name_H-M 'C 1 2/c 1'
_cell_angle_alpha 90
_cell_angle_beta 119.073(2)
_cell_angle_gamma 90
_cell_formula_units_Z 8
_cell_length_a 35.361(1)
_cell_length_b 13.7298(5)
_cell_length_c 18.5998(6)
_cell_measurement_reflns_used 32211
_cell_measurement_temperature 123.2
_cell_measurement_theta_max 27.5
_cell_measurement_theta_min 1.3
_cell_volume 7892.4(5)
_computing_cell_refinement 'PROCESS-AUTO (Rigaku,1998)'
_computing_data_collection 'PROCESS-AUTO (Rigaku, 1998)'
_computing_data_reduction 'teXsan (MSC & Rigaku, 1999)'
_computing_molecular_graphics 'ORTEP (Johnson, 1976)'
_computing_publication_material 'teXsan (MSC & Rigaku, 1999)'
_computing_structure_refinement 'teXsan (MSC & Rigaku, 1999)'
_computing_structure_solution 'SHELXS86 (Sheldrick, 1985)'
_diffrn_detector_area_resol_mean 10.00
_diffrn_measured_fraction_theta_full 0.9980
_diffrn_measured_fraction_theta_max 0.9980
_diffrn_measurement_device_type 'Rigaku RAXIS-RAPID Imaging Plate'
_diffrn_measurement_method w
_diffrn_radiation_type 'Mo Kalpha'
_diffrn_radiation_wavelength 0.7107
_diffrn_reflns_av_R_equivalents 0.076
_diffrn_reflns_limit_h_max 42
_diffrn_reflns_limit_h_min 0
_diffrn_reflns_limit_k_max 16
_diffrn_reflns_limit_k_min 0
_diffrn_reflns_limit_l_max 19
_diffrn_reflns_limit_l_min -22
_diffrn_reflns_number 33737
_diffrn_reflns_theta_full 25.00
_diffrn_reflns_theta_max 25.00
_exptl_absorpt_coefficient_mu 0.752
_exptl_absorpt_correction_T_max 0.928
_exptl_absorpt_correction_T_min 0.652
_exptl_absorpt_correction_type multi-scan
_exptl_absorpt_process_details 'ABSCOR (Higashi, 1995)'
_exptl_crystal_colour yellow
_exptl_crystal_density_diffrn 1.453
_exptl_crystal_description prismatic
_exptl_crystal_size_max 0.400
_exptl_crystal_size_mid 0.100
_exptl_crystal_size_min 0.100
_refine_diff_density_max 2.60
_refine_diff_density_min -1.36
_refine_ls_extinction_method none
_refine_ls_goodness_of_fit_ref 1.085
_refine_ls_hydrogen_treatment noref
_refine_ls_number_parameters 438
_refine_ls_number_reflns 6125
_refine_ls_R_factor_gt 0.0837
_refine_ls_shift/su_max 0.0001
_refine_ls_structure_factor_coef Fsqd
_refine_ls_weighting_details 'w = 1/[sigma^2^(Fo^2^) + (0.01100(Max(Fo^2^,0) + 2Fc^2^)/3)^2^]'
_refine_ls_weighting_scheme calc
_refine_ls_wR_factor_ref 0.1380
_reflns_number_gt 2983
_reflns_number_total 6959
_reflns_threshold_expression F^2^>2.0sigma(F^2^)
_cod_data_source_file ja0033786_2.cif
_cod_data_source_block RGK515raplt_Hiroshima_Univ
_cod_original_cell_volume 7892.3(5)
_cod_original_formula_sum 'C28 H51 N11 O14 S Zn '
_cod_database_code 4115441

loop_
_symmetry_equiv_pos_as_xyz
x,y,z
-x,y,1/2-z
-x,-y,-z
x,-y,1/2+z
1/2+x,1/2+y,z
1/2-x,1/2+y,1/2-z
1/2-x,1/2-y,-z
1/2+x,1/2-y,1/2+z

loop_
_atom_site_label
_atom_site_type_symbol
_atom_site_fract_x
_atom_site_fract_y
_atom_site_fract_z
_atom_site_U_iso_or_equiv
_atom_site_adp_type
_atom_site_occupancy
_atom_site_calc_flag
Zn(1) Zn 0.09728(2) 0.35656(7) 0.53288(5) 0.0293(2) Uani 1.00 d
S(17) S 0.20561(6) 0.6297(2) 0.8516(1) 0.0411(5) Uani 1.00 d
O(18) O 0.2391(2) 0.6262(5) 0.9360(3) 0.059(2) Uani 1.00 d
O(19) O 0.1761(2) 0.7075(4) 0.8242(3) 0.052(2) Uani 1.00 d
O(35) O 0.0384(1) 0.4068(4) 0.5169(3) 0.038(1) Uani 1.00 d
O(39) O 0.0674(1) 0.3781(5) 0.3970(3) 0.052(2) Uani 1.00 d
O(43) O 0.1044(1) 0.5143(4) 0.5179(3) 0.038(1) Uani 1.00 d
O(46a) O 0.1960(2) 0.3662(6) 0.9150(6) 0.1373 Uiso 1.00 d
O(47a) O 0.2192(3) 0.2271(6) 0.9754(6) 0.1373 Uiso 1.00 d
O(48a) O 0.2639(2) 0.3292(7) 0.9679(6) 0.1373 Uiso 1.00 d
O(50a) O 0.0315(3) 0.152(1) 0.1645(6) 0.1783 Uiso 1.00 d
O(51a) O 0.0789(4) 0.2356(8) 0.1492(7) 0.1783 Uiso 1.00 d
O(52a) O 0.0522(4) 0.1042(9) 0.0781(7) 0.1783 Uiso 1.00 d
O(53w) O 0.0161(2) 0.4868(6) 0.1751(3) 0.071(2) Uani 1.00 d
O(54w) O -0.0815(3) 0.2243(8) 0.519(1) 0.216(6) Uani 1.00 d
O(55w) O 0.3593(5) 0.681(1) 0.634(1) 0.202(6) Uani 1.00 d
N(2) N 0.1290(2) 0.3880(4) 0.6729(3) 0.032(2) Uani 1.00 d
N(5) N 0.0715(2) 0.2258(4) 0.5763(4) 0.036(2) Uani 1.00 d
N(8) N 0.1108(2) 0.2177(5) 0.4747(3) 0.039(2) Uani 1.00 d
N(11) N 0.1661(2) 0.3774(5) 0.5654(3) 0.033(2) Uani 1.00 d
N(16) N 0.1785(2) 0.5311(5) 0.8344(3) 0.040(2) Uani 1.00 d
N(30) N 0.3307(2) 0.5068(5) 0.6974(4) 0.043(2) Uani 1.00 d
N(36) N -0.0252(2) 0.3766(5) 0.5125(4) 0.047(2) Uani 1.00 d
N(40) N 0.0503(2) 0.3162(6) 0.2744(4) 0.051(2) Uani 1.00 d
N(44) N 0.1396(2) 0.6209(5) 0.4800(4) 0.059(2) Uani 1.00 d
N(45a) N 0.2264(2) 0.3075(5) 0.9528(3) 0.1373 Uiso 1.00 d
N(49a) N 0.0542(2) 0.1639(7) 0.1306(5) 0.1783 Uiso 1.00 d
C(3) C 0.1082(3) 0.3204(6) 0.7062(5) 0.054(3) Uani 1.00 d
C(4) C 0.1002(2) 0.2227(6) 0.6679(5) 0.052(3) Uani 1.00 d
C(6) C 0.0732(2) 0.1316(6) 0.5386(5) 0.045(2) Uani 1.00 d
C(7) C 0.1117(2) 0.1336(6) 0.5241(5) 0.043(2) Uani 1.00 d
C(9) C 0.1529(2) 0.2320(7) 0.4751(5) 0.048(2) Uani 1.00 d
C(10) C 0.1859(2) 0.2847(6) 0.5534(4) 0.041(2) Uani 1.00 d
C(12) C 0.1911(2) 0.4113(5) 0.6500(4) 0.030(2) Uani 1.00 d
C(13) C 0.1752(2) 0.3669(7) 0.7035(4) 0.043(2) Uani 1.00 d
C(14) C 0.1203(2) 0.4926(6) 0.6889(4) 0.032(2) Uani 1.00 d
C(15) C 0.1333(2) 0.5227(6) 0.7766(5) 0.047(2) Uani 1.00 d
C(20) C 0.2299(2) 0.6310(6) 0.7863(4) 0.035(2) Uani 1.00 d
C(21) C 0.2139(2) 0.6945(5) 0.7229(4) 0.035(2) Uani 1.00 d
C(22) C 0.2323(2) 0.7012(6) 0.6712(5) 0.044(2) Uani 1.00 d
C(23) C 0.2657(2) 0.6405(6) 0.6846(4) 0.037(2) Uani 1.00 d
C(24) C 0.2821(2) 0.5711(6) 0.7466(4) 0.033(2) Uani 1.00 d
C(25) C 0.3159(2) 0.5026(6) 0.7534(5) 0.042(2) Uani 1.00 d
C(26) C 0.3335(2) 0.4412(6) 0.8214(5) 0.048(2) Uani 1.00 d
C(27) C 0.3171(2) 0.4374(6) 0.8759(5) 0.047(2) Uani 1.00 d
C(28) C 0.2823(2) 0.4965(6) 0.8681(4) 0.039(2) Uani 1.00 d
C(29) C 0.2647(2) 0.5634(5) 0.8011(4) 0.036(2) Uani 1.00 d
C(31) C 0.2984(2) 0.4690(7) 0.6155(6) 0.064(3) Uani 1.00 d
C(32) C 0.3734(2) 0.4646(7) 0.7199(5) 0.065(3) Uani 1.00 d
C(33) C 0.0263(2) 0.2486(6) 0.5575(5) 0.043(2) Uani 1.00 d
C(34) C 0.0134(2) 0.3504(6) 0.5279(4) 0.038(2) Uani 1.00 d
C(37) C 0.0755(2) 0.2077(7) 0.3887(5) 0.049(2) Uani 1.00 d
C(38) C 0.0640(2) 0.3080(7) 0.3516(5) 0.045(2) Uani 1.00 d
C(41) C 0.1645(2) 0.4534(6) 0.5077(4) 0.041(2) Uani 1.00 d
C(42) C 0.1344(2) 0.5339(6) 0.5030(4) 0.038(2) Uani 1.00 d
H(3a) H 0.1265 0.3126 0.7638 0.0642 Uiso 1.00 calc
H(3b) H 0.0812 0.3468 0.6963 0.0642 Uiso 1.00 calc
H(4a) H 0.0868 0.1839 0.6910 0.0616 Uiso 1.00 calc
H(4b) H 0.1271 0.1961 0.6794 0.0616 Uiso 1.00 calc
H(6a) H 0.0764 0.0802 0.5750 0.0540 Uiso 1.00 calc
H(6b) H 0.0476 0.1239 0.4882 0.0540 Uiso 1.00 calc
H(7a) H 0.1114 0.0753 0.4962 0.0518 Uiso 1.00 calc
H(7b) H 0.1374 0.1358 0.5758 0.0518 Uiso 1.00 calc
H(9a) H 0.1645 0.1705 0.4726 0.0577 Uiso 1.00 calc
H(9b) H 0.1483 0.2701 0.4289 0.0577 Uiso 1.00 calc
H(10a) H 0.2107 0.3007 0.5489 0.0502 Uiso 1.00 calc
H(10b) H 0.1939 0.2430 0.5994 0.0502 Uiso 1.00 calc
H(12a) H 0.2206 0.3947 0.6710 0.0368 Uiso 1.00 calc
H(12b) H 0.1885 0.4804 0.6512 0.0368 Uiso 1.00 calc
H(13a) H 0.1916 0.3923 0.7576 0.0514 Uiso 1.00 calc
H(13b) H 0.1791 0.2986 0.7044 0.0514 Uiso 1.00 calc
H(14a) H 0.1352 0.5343 0.6704 0.0393 Uiso 1.00 calc
H(14b) H 0.0900 0.5031 0.6568 0.0393 Uiso 1.00 calc
H(15a) H 0.1216 0.4755 0.7979 0.0574 Uiso 1.00 calc
H(15b) H 0.1205 0.5841 0.7739 0.0574 Uiso 1.00 calc
H(16) H 0.1933 0.4746 0.8642 0.0488 Uiso 1.00 calc
H(21) H 0.1902 0.7346 0.7136 0.0429 Uiso 1.00 calc
H(22) H 0.2218 0.7466 0.6274 0.0525 Uiso 1.00 calc
H(23) H 0.2781 0.6469 0.6498 0.0450 Uiso 1.00 calc
H(26) H 0.3572 0.4011 0.8306 0.0577 Uiso 1.00 calc
H(27) H 0.3296 0.3921 0.9200 0.0570 Uiso 1.00 calc
H(28) H 0.2715 0.4922 0.9059 0.0485 Uiso 1.00 calc
H(31a) H 0.2710 0.4975 0.5997 0.0784 Uiso 1.00 calc
H(31b) H 0.3073 0.4844 0.5765 0.0784 Uiso 1.00 calc
H(31c) H 0.2963 0.4000 0.6187 0.0784 Uiso 1.00 calc
H(32a) H 0.3722 0.3951 0.7230 0.0786 Uiso 1.00 calc
H(32b) H 0.3819 0.4815 0.6805 0.0786 Uiso 1.00 calc
H(32c) H 0.3945 0.4883 0.7728 0.0786 Uiso 1.00 calc
H(33a) H 0.0070 0.2060 0.5157 0.0511 Uiso 1.00 calc
H(33b) H 0.0239 0.2403 0.6057 0.0511 Uiso 1.00 calc
H(36a) H -0.0437 0.3322 0.5198 0.0560 Uiso 1.00 calc
H(36b) H -0.0352 0.4411 0.4934 0.0560 Uiso 1.00 calc
H(37a) H 0.0853 0.1692 0.3584 0.0566 Uiso 1.00 calc
H(37b) H 0.0511 0.1782 0.3876 0.0566 Uiso 1.00 calc
H(40a) H 0.0427 0.3792 0.2491 0.0616 Uiso 1.00 calc
H(40b) H 0.0477 0.2610 0.2419 0.0616 Uiso 1.00 calc
H(41a) H 0.1928 0.4802 0.5276 0.0496 Uiso 1.00 calc
H(41b) H 0.1547 0.4269 0.4550 0.0496 Uiso 1.00 calc
H(44a) H 0.1210 0.6725 0.4768 0.0711 Uiso 1.00 calc
H(44b) H 0.1621 0.6322 0.4671 0.0711 Uiso 1.00 calc

loop_
_atom_site_aniso_label
_atom_site_aniso_U_11
_atom_site_aniso_U_22
_atom_site_aniso_U_33
_atom_site_aniso_U_12
_atom_site_aniso_U_13
_atom_site_aniso_U_23
Zn(1) 0.0220(4) 0.0329(4) 0.0311(4) 0.0062(4) 0.0112(3) 0.0024(4)
S(17) 0.0431(10) 0.049(1) 0.037(1) -0.002(1) 0.0244(9) -0.015(1)
O(18) 0.055(3) 0.073(4) 0.034(3) -0.014(3) 0.011(2) -0.017(3)
O(19) 0.063(3) 0.044(3) 0.064(4) 0.002(3) 0.041(3) -0.005(3)
O(35) 0.041(3) 0.031(3) 0.048(3) 0.005(2) 0.026(2) 0.003(2)
O(39) 0.030(2) 0.072(5) 0.043(3) 0.008(3) 0.009(2) -0.001(3)
O(43) 0.029(2) 0.040(3) 0.049(3) 0.005(2) 0.023(2) 0.013(3)
O(53w) 0.052(3) 0.100(5) 0.052(3) -0.020(4) 0.017(3) 0.007(4)
O(54w) 0.082(6) 0.092(7) 0.49(2) -0.018(6) 0.147(10) 0.03(1)
O(55w) 0.20(1) 0.15(1) 0.24(1) 0.00(1) 0.10(1) 0.03(1)
N(2) 0.026(3) 0.030(3) 0.044(3) 0.005(3) 0.019(2) -0.008(3)
N(5) 0.032(3) 0.029(3) 0.042(3) 0.000(3) 0.013(3) -0.005(3)
N(8) 0.036(3) 0.049(4) 0.036(3) 0.009(3) 0.020(3) -0.002(3)
N(11) 0.032(3) 0.039(4) 0.031(3) 0.005(3) 0.018(2) -0.001(3)
N(16) 0.043(3) 0.045(4) 0.033(3) -0.008(3) 0.018(3) -0.005(3)
N(30) 0.025(3) 0.046(4) 0.056(4) 0.000(3) 0.019(3) -0.019(3)
N(36) 0.025(3) 0.034(4) 0.080(4) -0.001(3) 0.025(3) 0.001(3)
N(40) 0.026(3) 0.084(5) 0.042(4) -0.008(3) 0.015(3) -0.004(4)
N(44) 0.059(4) 0.047(5) 0.082(5) -0.006(4) 0.043(4) 0.016(4)
C(3) 0.062(5) 0.033(5) 0.069(6) 0.002(4) 0.035(4) -0.007(4)
C(4) 0.038(4) 0.049(5) 0.072(6) 0.007(4) 0.031(4) 0.019(5)
C(6) 0.035(3) 0.038(5) 0.062(5) 0.001(4) 0.022(3) 0.002(4)
C(7) 0.044(4) 0.032(4) 0.057(4) 0.001(4) 0.027(3) -0.008(4)
C(9) 0.033(4) 0.060(6) 0.042(4) 0.010(4) 0.013(3) -0.001(4)
C(10) 0.026(3) 0.051(5) 0.041(4) 0.016(4) 0.012(3) -0.001(4)
C(12) 0.025(3) 0.034(4) 0.032(4) 0.010(3) 0.015(3) 0.003(3)
C(13) 0.038(4) 0.041(5) 0.041(4) 0.001(4) 0.011(3) 0.002(4)
C(14) 0.028(3) 0.036(4) 0.036(4) -0.007(3) 0.019(3) -0.009(4)
C(15) 0.052(4) 0.047(5) 0.057(5) -0.007(4) 0.037(4) -0.016(4)
C(20) 0.029(3) 0.035(4) 0.039(4) -0.008(4) 0.014(3) -0.010(4)
C(21) 0.033(3) 0.031(4) 0.047(4) -0.002(3) 0.023(3) -0.010(4)
C(22) 0.045(4) 0.038(5) 0.039(4) 0.001(4) 0.014(4) -0.004(4)
C(23) 0.040(3) 0.038(4) 0.037(4) -0.001(4) 0.021(3) -0.004(4)
C(24) 0.021(3) 0.037(4) 0.037(4) -0.006(3) 0.011(3) -0.005(4)
C(25) 0.031(4) 0.026(4) 0.049(5) -0.004(4) 0.004(3) -0.005(4)
C(26) 0.031(4) 0.032(5) 0.062(5) -0.008(4) 0.007(4) -0.016(4)
C(27) 0.036(4) 0.038(5) 0.055(5) -0.005(4) 0.012(4) -0.017(4)
C(28) 0.035(4) 0.043(4) 0.030(4) -0.011(4) 0.008(3) -0.004(4)
C(29) 0.027(3) 0.031(4) 0.037(4) -0.003(3) 0.005(3) -0.012(4)
C(31) 0.030(4) 0.054(6) 0.098(7) 0.000(4) 0.022(4) -0.014(5)
C(32) 0.038(4) 0.063(6) 0.078(6) 0.006(4) 0.015(4) -0.020(5)
C(33) 0.027(4) 0.049(5) 0.053(5) -0.001(4) 0.020(3) 0.001(4)
C(34) 0.032(4) 0.027(4) 0.039(4) -0.005(4) 0.006(3) -0.006(4)
C(37) 0.031(4) 0.073(6) 0.042(4) -0.010(4) 0.018(3) -0.020(5)
C(38) 0.027(4) 0.073(7) 0.028(4) 0.002(4) 0.007(3) -0.007(5)
C(41) 0.033(4) 0.051(5) 0.038(4) -0.001(4) 0.016(3) -0.003(4)
C(42) 0.028(3) 0.052(5) 0.033(4) 0.006(4) 0.013(3) 0.006(4)

loop_
_atom_type_symbol
_atom_type_description
_atom_type_scat_dispersion_real
_atom_type_scat_dispersion_imag
_atom_type_scat_source
C C 0.003 0.002
;International Tables for Crystallography
(1992, Vol. C, Tables 4.2.6.8 and 6.1.1.1)
;
H H 0.000 0.000
;International Tables for Crystallography
(1992, Vol. C, Table 6.1.1.2)
;
N N 0.006 0.003
;International Tables for Crystallography
(1992, Vol. C, Tables 4.2.6.8 and 6.1.1.1)
;
O O 0.011 0.006
;International Tables for Crystallography
(1992, Vol. C, Tables 4.2.6.8 and 6.1.1.1)
;
S S 0.125 0.123
;International Tables for Crystallography
(1992, Vol. C, Tables 4.2.6.8 and 6.1.1.1)
;
Zn Zn 0.284 1.430
;International Tables for Crystallography
(1992, Vol. C, Tables 4.2.6.8 and 6.1.1.1)
;

loop_
_geom_angle_atom_site_label_1
_geom_angle_atom_site_label_2
_geom_angle_atom_site_label_3
_geom_angle
_geom_angle_site_symmetry_1
_geom_angle_site_symmetry_2
_geom_angle_site_symmetry_3
_geom_angle_publ_flag
O(35) Zn(1) O(39) 84.5(2) 1_555 1_555 1_555 yes
O(35) Zn(1) O(43) 79.8(2) 1_555 1_555 1_555 yes
O(35) Zn(1) N(2) 90.2(2) 1_555 1_555 1_555 yes
O(35) Zn(1) N(5) 76.8(2) 1_555 1_555 1_555 yes
O(35) Zn(1) N(8) 128.1(2) 1_555 1_555 1_555 yes
O(35) Zn(1) N(11) 152.5(2) 1_555 1_555 1_555 yes
O(39) Zn(1) O(43) 75.4(2) 1_555 1_555 1_555 yes
O(39) Zn(1) N(2) 161.6(2) 1_555 1_555 1_555 yes
O(39) Zn(1) N(5) 116.4(2) 1_555 1_555 1_555 yes
O(39) Zn(1) N(8) 71.2(2) 1_555 1_555 1_555 yes
O(39) Zn(1) N(11) 98.3(2) 1_555 1_555 1_555 yes
O(43) Zn(1) N(2) 86.4(2) 1_555 1_555 1_555 yes
O(43) Zn(1) N(5) 152.3(2) 1_555 1_555 1_555 yes
O(43) Zn(1) N(8) 132.4(2) 1_555 1_555 1_555 yes
O(43) Zn(1) N(11) 74.5(2) 1_555 1_555 1_555 yes
N(2) Zn(1) N(5) 79.2(2) 1_555 1_555 1_555 yes
N(2) Zn(1) N(8) 124.8(2) 1_555 1_555 1_555 yes
N(2) Zn(1) N(11) 78.5(2) 1_555 1_555 1_555 yes
N(5) Zn(1) N(8) 74.6(2) 1_555 1_555 1_555 yes
N(5) Zn(1) N(11) 124.5(2) 1_555 1_555 1_555 yes
N(8) Zn(1) N(11) 77.9(2) 1_555 1_555 1_555 yes
O(18) S(17) O(19) 119.7(4) 1_555 1_555 1_555 yes
O(18) S(17) N(16) 106.6(3) 1_555 1_555 1_555 yes
O(18) S(17) C(20) 109.1(3) 1_555 1_555 1_555 yes
O(19) S(17) N(16) 107.6(3) 1_555 1_555 1_555 yes
O(19) S(17) C(20) 105.2(4) 1_555 1_555 1_555 yes
N(16) S(17) C(20) 108.1(4) 1_555 1_555 1_555 yes
Zn(1) O(35) C(34) 120.4(5) 1_555 1_555 1_555 yes
Zn(1) O(39) C(38) 120.1(5) 1_555 1_555 1_555 yes
Zn(1) O(43) C(42) 113.5(5) 1_555 1_555 1_555 yes
Zn(1) N(2) C(3) 106.4(4) 1_555 1_555 1_555 yes
Zn(1) N(2) C(13) 103.8(5) 1_555 1_555 1_555 yes
Zn(1) N(2) C(14) 111.1(4) 1_555 1_555 1_555 yes
C(3) N(2) C(13) 113.3(6) 1_555 1_555 1_555 yes
C(3) N(2) C(14) 108.4(7) 1_555 1_555 1_555 yes
C(13) N(2) C(14) 113.6(5) 1_555 1_555 1_555 yes
Zn(1) N(5) C(4) 104.6(4) 1_555 1_555 1_555 yes
Zn(1) N(5) C(6) 113.3(5) 1_555 1_555 1_555 yes
Zn(1) N(5) C(33) 108.1(5) 1_555 1_555 1_555 yes
C(4) N(5) C(6) 110.6(6) 1_555 1_555 1_555 yes
C(4) N(5) C(33) 109.1(7) 1_555 1_555 1_555 yes
C(6) N(5) C(33) 110.9(5) 1_555 1_555 1_555 yes
Zn(1) N(8) C(7) 107.4(5) 1_555 1_555 1_555 yes
Zn(1) N(8) C(9) 108.4(5) 1_555 1_555 1_555 yes
Zn(1) N(8) C(37) 108.7(5) 1_555 1_555 1_555 yes
C(7) N(8) C(9) 112.3(6) 1_555 1_555 1_555 yes
C(7) N(8) C(37) 110.8(6) 1_555 1_555 1_555 yes
C(9) N(8) C(37) 109.2(7) 1_555 1_555 1_555 yes
Zn(1) N(11) C(10) 112.0(4) 1_555 1_555 1_555 yes
Zn(1) N(11) C(12) 110.2(5) 1_555 1_555 1_555 yes
Zn(1) N(11) C(41) 104.1(4) 1_555 1_555 1_555 yes
C(10) N(11) C(12) 110.1(5) 1_555 1_555 1_555 yes
C(10) N(11) C(41) 110.0(7) 1_555 1_555 1_555 yes
C(12) N(11) C(41) 110.4(6) 1_555 1_555 1_555 yes
S(17) N(16) C(15) 124.1(5) 1_555 1_555 1_555 yes
C(25) N(30) C(31) 112.0(7) 1_555 1_555 1_555 yes
C(25) N(30) C(32) 118.9(6) 1_555 1_555 1_555 yes
C(31) N(30) C(32) 109.0(7) 1_555 1_555 1_555 yes
N(2) C(3) C(4) 112.3(9) 1_555 1_555 1_555 yes
N(5) C(4) C(3) 112.7(7) 1_555 1_555 1_555 yes
N(5) C(6) C(7) 108.3(6) 1_555 1_555 1_555 yes
N(8) C(7) C(6) 112.2(6) 1_555 1_555 1_555 yes
N(8) C(9) C(10) 111.1(7) 1_555 1_555 1_555 yes
N(11) C(10) C(9) 110.0(5) 1_555 1_555 1_555 yes
N(11) C(12) C(13) 111.3(6) 1_555 1_555 1_555 yes
N(2) C(13) C(12) 111.6(6) 1_555 1_555 1_555 yes
N(2) C(14) C(15) 118.7(6) 1_555 1_555 1_555 yes
N(16) C(15) C(14) 118.1(8) 1_555 1_555 1_555 yes
S(17) C(20) C(21) 117.5(6) 1_555 1_555 1_555 yes
S(17) C(20) C(29) 120.2(6) 1_555 1_555 1_555 yes
C(21) C(20) C(29) 122.2(8) 1_555 1_555 1_555 yes
C(20) C(21) C(22) 120.4(7) 1_555 1_555 1_555 yes
C(21) C(22) C(23) 118.9(7) 1_555 1_555 1_555 yes
C(22) C(23) C(24) 123.1(8) 1_555 1_555 1_555 yes
C(23) C(24) C(25) 120.2(8) 1_555 1_555 1_555 yes
C(23) C(24) C(29) 119.4(7) 1_555 1_555 1_555 yes
C(25) C(24) C(29) 120.3(7) 1_555 1_555 1_555 yes
N(30) C(25) C(24) 119.9(7) 1_555 1_555 1_555 yes
N(30) C(25) C(26) 123.2(8) 1_555 1_555 1_555 yes
C(24) C(25) C(26) 116.8(9) 1_555 1_555 1_555 yes
C(25) C(26) C(27) 121.7(8) 1_555 1_555 1_555 yes
C(26) C(27) C(28) 123.4(7) 1_555 1_555 1_555 yes
C(27) C(28) C(29) 116.4(8) 1_555 1_555 1_555 yes
C(20) C(29) C(24) 115.9(6) 1_555 1_555 1_555 yes
C(20) C(29) C(28) 123.0(8) 1_555 1_555 1_555 yes
C(24) C(29) C(28) 121.0(7) 1_555 1_555 1_555 yes
N(5) C(33) C(34) 112.6(7) 1_555 1_555 1_555 yes
O(35) C(34) N(36) 122.4(7) 1_555 1_555 1_555 yes
O(35) C(34) C(33) 121.3(7) 1_555 1_555 1_555 yes
N(36) C(34) C(33) 116.2(7) 1_555 1_555 1_555 yes
N(8) C(37) C(38) 108.0(7) 1_555 1_555 1_555 yes
O(39) C(38) N(40) 123.5(9) 1_555 1_555 1_555 yes
O(39) C(38) C(37) 118.7(7) 1_555 1_555 1_555 yes
N(40) C(38) C(37) 117.7(8) 1_555 1_555 1_555 yes
N(11) C(41) C(42) 109.7(7) 1_555 1_555 1_555 yes
O(43) C(42) N(44) 122.5(8) 1_555 1_555 1_555 yes
O(43) C(42) C(41) 118.7(7) 1_555 1_555 1_555 yes
N(44) C(42) C(41) 118.7(8) 1_555 1_555 1_555 yes
O(46a) N(45a) O(47a) 120.0(8) 1_555 1_555 1_555 yes
O(46a) N(45a) O(48a) 120.0(8) 1_555 1_555 1_555 yes
O(47a) N(45a) O(48a) 120.0(8) 1_555 1_555 1_555 yes
O(50a) N(49a) O(51a) 120(1) 1_555 1_555 1_555 yes
O(50a) N(49a) O(52a) 120(1) 1_555 1_555 1_555 yes
O(51a) N(49a) O(52a) 119(1) 1_555 1_555 1_555 yes

loop_
_geom_bond_atom_site_label_1
_geom_bond_atom_site_label_2
_geom_bond_distance
_geom_bond_publ_flag
Zn(1) O(35) 2.071(5) yes
Zn(1) O(39) 2.235(5) yes
Zn(1) O(43) 2.214(5) yes
Zn(1) N(2) 2.321(6) yes
Zn(1) N(5) 2.328(7) yes
Zn(1) N(8) 2.353(7) yes
Zn(1) N(11) 2.221(6) yes
S(17) O(18) 1.436(4) yes
S(17) O(19) 1.405(6) yes
S(17) N(16) 1.599(7) yes
S(17) C(20) 1.797(9) yes
O(35) C(34) 1.27(1) yes
O(39) C(38) 1.25(1) yes
O(43) C(42) 1.25(1) yes
N(2) C(3) 1.49(1) yes
N(2) C(13) 1.473(9) yes
N(2) C(14) 1.529(10) yes
N(5) C(4) 1.501(10) yes
N(5) C(6) 1.49(1) yes
N(5) C(33) 1.495(10) yes
N(8) C(7) 1.47(1) yes
N(8) C(9) 1.50(1) yes
N(8) C(37) 1.481(8) yes
N(11) C(10) 1.52(1) yes
N(11) C(12) 1.457(8) yes
N(11) C(41) 1.48(1) yes
N(16) C(15) 1.433(8) yes
N(30) C(25) 1.38(1) yes
N(30) C(31) 1.484(10) yes
N(30) C(32) 1.48(1) yes
N(36) C(34) 1.302(10) yes
N(40) C(38) 1.28(1) yes
N(44) C(42) 1.31(1) yes
C(3) C(4) 1.48(1) yes
C(6) C(7) 1.51(1) yes
C(9) C(10) 1.535(10) yes
C(12) C(13) 1.49(1) yes
C(14) C(15) 1.52(1) yes
C(20) C(21) 1.35(1) yes
C(20) C(29) 1.46(1) yes
C(21) C(22) 1.40(1) yes
C(22) C(23) 1.37(1) yes
C(23) C(24) 1.39(1) yes
C(24) C(25) 1.47(1) yes
C(24) C(29) 1.42(1) yes
C(25) C(26) 1.39(1) yes
C(26) C(27) 1.39(2) yes
C(27) C(28) 1.42(1) yes
C(28) C(29) 1.43(1) yes
C(33) C(34) 1.49(1) yes
C(37) C(38) 1.51(1) yes
C(41) C(42) 1.51(1) yes
O(46a) N(45a) 1.250(10) yes
O(47a) N(45a) 1.25(1) yes
O(48a) N(45a) 1.25(1) yes
O(50a) N(49a) 1.25(2) yes
O(51a) N(49a) 1.25(1) yes
O(52a) N(49a) 1.25(2) yes

loop_
_geom_contact_atom_site_label_1
_geom_contact_atom_site_label_2
_geom_contact_distance
_geom_contact_site_symmetry_2
O(18) C(31) 3.23(1) 4_565
O(18) C(10) 3.36(1) 6_556
O(19) C(9) 3.39(1) 4_565
O(19) O(51a) 3.48(1) 4_565
O(35) N(36) 3.019(8) 3_566
O(35) O(53w) 3.314(7) 2_555
O(35) O(35) 3.56(1) 3_566
O(39) O(53w) 2.984(8) 2_555
O(43) N(36) 2.976(8) 3_566
O(46a) N(16) 2.62(1) .
O(46a) N(44) 2.80(1) 4_565
O(46a) O(55w) 3.06(2) 6_546
O(46a) C(15) 3.26(1) .
O(46a) C(41) 3.50(1) 4_565
O(46a) C(42) 3.57(1) 4_565
O(47a) O(55w) 2.60(2) 6_546
O(47a) C(23) 3.48(1) 6_546
O(47a) N(44) 3.54(1) 4_565
O(47a) C(22) 3.58(1) 4_565
O(48a) C(22) 3.18(1) 6_546
O(48a) C(28) 3.21(1) .
O(48a) O(55w) 3.29(1) 4_565
O(48a) C(27) 3.44(1) .
O(50a) N(40) 2.90(2) .
O(50a) C(32) 3.39(1) 7_556
O(50a) C(37) 3.50(1) 2_555
O(51a) N(40) 3.16(2) .
O(51a) O(54w) 3.18(3) 2_555
O(51a) N(36) 3.29(1) 2_555
O(51a) C(32) 3.51(1) 7_556
O(52a) O(54w) 2.98(2) 2_555
O(52a) C(33) 3.35(1) 2_555
O(52a) C(6) 3.48(2) 4_554
O(52a) C(32) 3.51(1) 7_556
O(52a) C(26) 3.59(1) 7_556
O(53w) N(40) 2.861(10) .
O(53w) N(36) 3.240(9) 4_564
O(53w) O(53w) 3.49(1) 2_555
O(53w) C(34) 3.50(1) 4_564
O(53w) C(14) 3.577(10) 4_564
O(53w) C(38) 3.60(1) 2_555
O(54w) N(36) 2.93(2) .
O(54w) N(44) 2.96(2) 3_566
O(54w) N(49a) 3.46(3) 2_555
O(54w) C(33) 3.54(2) .
O(55w) N(30) 3.05(2) .
O(55w) N(45a) 3.17(2) 6_556
O(55w) C(3) 3.23(2) 6_556
O(55w) C(4) 3.29(2) 6_556
O(55w) C(32) 3.30(2) .
O(55w) N(44) 3.46(2) 7_566
O(55w) C(31) 3.54(2) .
N(16) C(41) 3.50(1) 4_565
N(40) N(40) 3.22(1) 2_555
N(40) N(49a) 3.45(1) .
N(40) C(38) 3.554(8) 2_555
N(44) N(45a) 3.49(1) 4_564
N(45a) C(23) 3.54(1) 6_546
N(45a) C(22) 3.59(1) 6_546
N(49a) C(32) 3.24(1) 7_556
N(49a) C(33) 3.467(9) 2_555
C(7) C(27) 3.54(1) 6_546
C(22) C(27) 3.59(1) 6_556
